data_8106422
loop_
_publ_author_name
'El-Hiti, Gamal A.'
'Smith, Keith'
'Hegazy, Amany S.'
'Hayal Alotaibi, Mohammad'
'Kariuki, Benson M.'

_publ_section_title
;
 Crystal structure of 3-(2-bromophenyl)-1,1-dimethylthiourea, C9H11BrN2S
;
_journal_issue 1
_journal_name_full 'Zeitschrift f\"ur Kristallographie - New Crystal Structures'
_journal_page_first 31
_journal_page_last 32
_journal_paper_doi 10.1515/ncrs-2016-0116
_journal_volume 232
_journal_year 2017
_chemical_formula_moiety 'C9 H11 Br N2 S'
_chemical_formula_sum 'C9 H11 Br N2 S'
_chemical_formula_weight 259.17
_space_group_crystal_system orthorhombic
_space_group_IT_number 19
_space_group_name_Hall 'P 2ac 2ab'
_space_group_name_H-M_alt 'P 21 21 21'
_atom_sites_solution_hydrogens geom
_cell_angle_alpha 90
_cell_angle_beta 90
_cell_angle_gamma 90
_cell_formula_units_Z 4
_cell_length_a 7.5187(3)
_cell_length_b 8.0634(3)
_cell_length_c 17.5320(6)
_cell_measurement_reflns_used 2261
_cell_measurement_temperature 296(2)
_cell_measurement_theta_max 73.4900
_cell_measurement_theta_min 5.0380
_cell_volume 1062.90(7)
_computing_cell_refinement 'CrysAlis PRO [12]'
_computing_data_collection 'CrysAlis PRO [12]'
_computing_data_reduction 'CrysAlis PRO [12]'
_computing_molecular_graphics 'ORTEP-3 for Windows [14]'
_computing_publication_material 'WinGX [14] and CHEMDRAW Ultra [15]'
_computing_structure_refinement 'SHELXS2013 [13]'
_computing_structure_solution 'SHELXS2013 [13]'
_diffrn_ambient_temperature 296(2)
_diffrn_measured_fraction_theta_full 0.996
_diffrn_measured_fraction_theta_max 0.965
_diffrn_measurement_device_type 'SuperNova, Dual, Cu at zero, Atlas'
_diffrn_measurement_method '\w scans'
_diffrn_radiation_monochromator mirror
_diffrn_radiation_type CuK\a
_diffrn_radiation_wavelength 1.54184
_diffrn_reflns_av_R_equivalents 0.0156
_diffrn_reflns_av_unetI/netI 0.0219
_diffrn_reflns_Laue_measured_fraction_full 0.996
_diffrn_reflns_Laue_measured_fraction_max 0.965
_diffrn_reflns_limit_h_max 4
_diffrn_reflns_limit_h_min -8
_diffrn_reflns_limit_k_max 9
_diffrn_reflns_limit_k_min -9
_diffrn_reflns_limit_l_max 20
_diffrn_reflns_limit_l_min -21
_diffrn_reflns_number 3493
_diffrn_reflns_point_group_measured_fraction_full 0.994
_diffrn_reflns_point_group_measured_fraction_max 0.955
_diffrn_reflns_theta_full 67.684
_diffrn_reflns_theta_max 73.728
_diffrn_reflns_theta_min 5.045
_diffrn_source 'sealed X-ray tube'
_diffrn_standards_decay_% 0
_diffrn_standards_interval_count 0
_diffrn_standards_interval_time 0
_diffrn_standards_number 0
_exptl_absorpt_coefficient_mu 6.748
_exptl_absorpt_correction_T_max 0.981
_exptl_absorpt_correction_T_min 0.886
_exptl_absorpt_correction_type gaussian
_exptl_absorpt_process_details
;
CrysAlisPro, Agilent Technologies,
Version 1.171.37.33 (release 27-03-2014 CrysAlis171 .NET)
(compiled Mar 27 2014,17:12:48)
Numerical absorption correction based on gaussian integration over
			a multifaceted crystal model
Empirical absorption correction using spherical harmonics,
 implemented in SCALE3 ABSPACK scaling algorithm.
;
_exptl_crystal_colour colourless
_exptl_crystal_density_diffrn 1.620
_exptl_crystal_description needle
_exptl_crystal_F_000 520
_exptl_crystal_size_max 0.401
_exptl_crystal_size_mid 0.068
_exptl_crystal_size_min 0.035
_refine_diff_density_max 0.158
_refine_diff_density_min -0.370
_refine_diff_density_rms 0.047
_refine_ls_abs_structure_details
;
 Flack x determined using 790 quotients [(I+)-(I-)]/[(I+)+(I-)]
 (Parsons and Flack (2004), Acta Cryst. A60, s61).
;
_refine_ls_abs_structure_Flack -0.005(13)
_refine_ls_extinction_coef .
_refine_ls_extinction_method none
_refine_ls_goodness_of_fit_ref 1.040
_refine_ls_hydrogen_treatment constr
_refine_ls_matrix_type full
_refine_ls_number_parameters 120
_refine_ls_number_reflns 2052
_refine_ls_number_restraints 0
_refine_ls_restrained_S_all 1.040
_refine_ls_R_factor_all 0.0230
_refine_ls_R_factor_gt 0.0216
_refine_ls_shift/su_max 0.001
_refine_ls_shift/su_mean 0.000
_refine_ls_structure_factor_coef Fsqd
_refine_ls_weighting_details 'w=1/[\s^2^(Fo^2^)+(0.0255P)^2^+0.1941P] where P=(Fo^2^+2Fc^2^)/3'
_refine_ls_weighting_scheme calc
_refine_ls_wR_factor_gt 0.0524
_refine_ls_wR_factor_ref 0.0536
_reflns_Friedel_coverage 0.679
_reflns_Friedel_fraction_full 0.991
_reflns_Friedel_fraction_max 0.941
_reflns_number_gt 1969
_reflns_number_total 2052
_reflns_threshold_expression 'I > 2\s(I)'
_cod_data_source_file suppl_ncrs-2016-0116_suppl.cif
_cod_data_source_block ks1407
_cod_database_code 8106422
_shelx_space_group_comment
;
The symmetry employed for this shelxl refinement is uniquely defined
by the following loop, which should always be used as a source of
symmetry information in preference to the above space-group names.
They are only intended as comments.
;
_shelx_estimated_absorpt_t_min 0.173
_shelx_estimated_absorpt_t_max 0.798
_shelxl_version_number 2013-4

loop_
_space_group_symop_operation_xyz
'x, y, z'
'-x+1/2, -y, z+1/2'
'-x, y+1/2, -z+1/2'
'x+1/2, -y+1/2, -z'

loop_
_atom_site_label
_atom_site_type_symbol
_atom_site_fract_x
_atom_site_fract_y
_atom_site_fract_z
_atom_site_U_iso_or_equiv
_atom_site_adp_type
_atom_site_occupancy
_atom_site_site_symmetry_order
_atom_site_calc_flag
_atom_site_refinement_flags_posn
_atom_site_refinement_flags_adp
_atom_site_refinement_flags_occupancy
_atom_site_disorder_assembly
_atom_site_disorder_group
C1 C -0.1300(4) 0.7897(4) 0.18698(16) 0.0385(6) Uani 1 1 d . . . . .
C2 C -0.0864(4) 0.8683(4) 0.11919(15) 0.0397(6) Uani 1 1 d . . . . .
C3 C -0.2084(6) 0.8842(5) 0.06025(18) 0.0516(9) Uani 1 1 d . . . . .
H3 H -0.1772 0.9373 0.0151 0.062 Uiso 1 1 calc R U . . .
C4 C -0.3767(6) 0.8197(5) 0.0699(2) 0.0580(10) Uani 1 1 d . . . . .
H4 H -0.4603 0.8305 0.0312 0.070 Uiso 1 1 calc R U . . .
C5 C -0.4225(5) 0.7389(6) 0.1369(3) 0.0606(10) Uani 1 1 d . . . . .
H5 H -0.5360 0.6949 0.1427 0.073 Uiso 1 1 calc R U . . .
C6 C -0.2998(5) 0.7239(5) 0.1949(2) 0.0513(8) Uani 1 1 d . . . . .
H6 H -0.3310 0.6693 0.2397 0.062 Uiso 1 1 calc R U . . .
C7 C -0.0060(4) 0.8368(4) 0.31579(16) 0.0383(6) Uani 1 1 d . . . . .
C8 C 0.3063(5) 0.7520(6) 0.3259(2) 0.0573(9) Uani 1 1 d . . . . .
H8A H 0.2932 0.6364 0.3140 0.086 Uiso 1 1 calc R U . . .
H8B H 0.4003 0.7659 0.3623 0.086 Uiso 1 1 calc R U . . .
H8C H 0.3345 0.8123 0.2802 0.086 Uiso 1 1 calc R U . . .
C9 C 0.1465(7) 0.8677(6) 0.43742(19) 0.0663(11) Uani 1 1 d . . . . .
H9A H 0.1900 0.9795 0.4402 0.100 Uiso 1 1 calc R U . . .
H9B H 0.2242 0.7958 0.4656 0.100 Uiso 1 1 calc R U . . .
H9C H 0.0291 0.8627 0.4588 0.100 Uiso 1 1 calc R U . . .
N1 N 0.0001(4) 0.7701(4) 0.24471(16) 0.0427(6) Uani 1 1 d . . . . .
H1 H 0.0914 0.7105 0.2337 0.051 Uiso 1 1 calc R U . . .
N2 N 0.1406(4) 0.8148(4) 0.35780(15) 0.0471(6) Uani 1 1 d . . . . .
S1 S -0.18713(11) 0.94115(11) 0.34745(4) 0.0500(2) Uani 1 1 d . . . . .
Br1 Br 0.14459(5) 0.95693(5) 0.10617(2) 0.05486(12) Uani 1 1 d . . . . .

loop_
_atom_site_aniso_label
_atom_site_aniso_U_11
_atom_site_aniso_U_22
_atom_site_aniso_U_33
_atom_site_aniso_U_23
_atom_site_aniso_U_13
_atom_site_aniso_U_12
C1 0.0373(16) 0.0450(15) 0.0334(13) -0.0036(11) 0.0000(13) 0.0044(13)
C2 0.0419(16) 0.0452(15) 0.0321(14) -0.0063(12) 0.0036(12) 0.0042(12)
C3 0.066(2) 0.0541(19) 0.0346(15) -0.0047(14) -0.0062(15) 0.0143(17)
C4 0.054(2) 0.066(2) 0.0539(19) -0.0167(17) -0.0193(18) 0.0122(19)
C5 0.0406(19) 0.068(2) 0.073(2) -0.010(2) -0.0065(17) -0.0014(17)
C6 0.0444(19) 0.060(2) 0.0495(19) 0.0000(16) 0.0054(15) -0.0010(16)
C7 0.0436(17) 0.0389(15) 0.0324(13) 0.0019(12) 0.0050(12) -0.0034(12)
C8 0.041(2) 0.073(2) 0.058(2) -0.0041(19) -0.0065(16) 0.0010(17)
C9 0.083(3) 0.078(3) 0.0376(17) -0.0115(17) -0.0132(19) -0.003(3)
N1 0.0384(13) 0.0583(16) 0.0314(11) -0.0026(12) -0.0004(9) 0.0098(13)
N2 0.0507(16) 0.0547(15) 0.0358(12) -0.0052(11) -0.0039(13) -0.0020(15)
S1 0.0534(5) 0.0495(4) 0.0470(4) -0.0049(4) 0.0136(3) 0.0055(4)
Br1 0.0535(2) 0.0645(2) 0.04662(17) 0.00041(17) 0.01300(15) -0.00821(18)

loop_
_atom_type_symbol
_atom_type_description
_atom_type_scat_dispersion_real
_atom_type_scat_dispersion_imag
_atom_type_scat_source
C C 0.0181 0.0091 'International Tables Vol C Tables 4.2.6.8 and 6.1.1.4'
H H 0.0000 0.0000 'International Tables Vol C Tables 4.2.6.8 and 6.1.1.4'
N N 0.0311 0.0180 'International Tables Vol C Tables 4.2.6.8 and 6.1.1.4'
S S 0.3331 0.5567 'International Tables Vol C Tables 4.2.6.8 and 6.1.1.4'
Br Br -0.6763 1.2805 'International Tables Vol C Tables 4.2.6.8 and 6.1.1.4'

loop_
_geom_angle_atom_site_label_1
_geom_angle_atom_site_label_2
_geom_angle_atom_site_label_3
_geom_angle
_geom_angle_site_symmetry_1
_geom_angle_site_symmetry_3
C2 C1 C6 118.5(3) . .
C2 C1 N1 120.0(3) . .
C6 C1 N1 121.4(3) . .
C1 C2 C3 121.6(3) . .
C1 C2 Br1 119.5(2) . .
C3 C2 Br1 118.8(3) . .
C4 C3 C2 118.7(3) . .
C4 C3 H3 120.7 . .
C2 C3 H3 120.7 . .
C3 C4 C5 120.6(3) . .
C3 C4 H4 119.7 . .
C5 C4 H4 119.7 . .
C6 C5 C4 120.0(4) . .
C6 C5 H5 120.0 . .
C4 C5 H5 120.0 . .
C5 C6 C1 120.5(4) . .
C5 C6 H6 119.8 . .
C1 C6 H6 119.8 . .
N2 C7 N1 115.2(3) . .
N2 C7 S1 123.2(2) . .
N1 C7 S1 121.6(2) . .
N2 C8 H8A 109.5 . .
N2 C8 H8B 109.5 . .
H8A C8 H8B 109.5 . .
N2 C8 H8C 109.5 . .
H8A C8 H8C 109.5 . .
H8B C8 H8C 109.5 . .
N2 C9 H9A 109.5 . .
N2 C9 H9B 109.5 . .
H9A C9 H9B 109.5 . .
N2 C9 H9C 109.5 . .
H9A C9 H9C 109.5 . .
H9B C9 H9C 109.5 . .
C7 N1 C1 126.1(3) . .
C7 N1 H1 117.0 . .
C1 N1 H1 117.0 . .
C7 N2 C8 122.6(3) . .
C7 N2 C9 120.8(4) . .
C8 N2 C9 116.3(4) . .

loop_
_geom_bond_atom_site_label_1
_geom_bond_atom_site_label_2
_geom_bond_distance
_geom_bond_site_symmetry_2
C1 C2 1.386(4) .
C1 C6 1.390(5) .
C1 N1 1.416(4) .
C2 C3 1.387(5) .
C2 Br1 1.892(3) .
C3 C4 1.379(6) .
C3 H3 0.9300 .
C4 C5 1.386(6) .
C4 H4 0.9300 .
C5 C6 1.379(6) .
C5 H5 0.9300 .
C6 H6 0.9300 .
C7 N2 1.337(5) .
C7 N1 1.358(4) .
C7 S1 1.694(3) .
C8 N2 1.457(5) .
C8 H8A 0.9600 .
C8 H8B 0.9600 .
C8 H8C 0.9600 .
C9 N2 1.460(4) .
C9 H9A 0.9600 .
C9 H9B 0.9600 .
C9 H9C 0.9600 .
N1 H1 0.8600 .

loop_
_geom_hbond_atom_site_label_D
_geom_hbond_atom_site_label_H
_geom_hbond_atom_site_label_A
_geom_hbond_distance_DH
_geom_hbond_distance_HA
_geom_hbond_distance_DA
_geom_hbond_angle_DHA
_geom_hbond_site_symmetry_A
N1 H1 S1 0.86 2.69 3.410(3) 141.5 3_545
